data_7217821
loop_
_publ_author_name
'Jin, Jing'
'Jin, Lei'
'Su, En-Ben'

_publ_section_title
;
 Temperature-induced isosymmetric reversible structural phase transition
 in catena-[pyridinium tris(\m2-bromo)-cadmium(ii)]
;
_journal_issue 39
_journal_name_full CrystEngComm
_journal_page_first 9284
_journal_paper_doi 10.1039/C4CE00799A
_journal_volume 16
_journal_year 2014
_chemical_formula_moiety 'Br3 Cd, C5 H6 N '
_chemical_formula_sum 'C5 H6 Br3 Cd N'
_chemical_formula_weight 432.22
_chemical_name_systematic
; 
 ? 
;
_space_group_IT_number 63
_symmetry_cell_setting orthorhombic
_symmetry_space_group_name_Hall '-C 2c 2'
_symmetry_space_group_name_H-M 'C m c m'
_atom_sites_solution_hydrogens geom
_atom_sites_solution_primary direct
_atom_sites_solution_secondary difmap
_audit_creation_method SHELXL-97
_cell_angle_alpha 90.00
_cell_angle_beta 90.00
_cell_angle_gamma 90.00
_cell_formula_units_Z 4
_cell_length_a 7.6903(15)
_cell_length_b 18.058(4)
_cell_length_c 7.1118(14)
_cell_measurement_temperature 293(2)
_cell_measurement_theta_max 27.45
_cell_measurement_theta_min 3.65
_cell_volume 987.6(4)
_computing_cell_refinement CrystalClear
_computing_data_collection 'CrystalClear (Rigaku, 2005)'
_computing_data_reduction CrystalClear
_computing_molecular_graphics 'SHELXTL (Sheldrick, 2008)'
_computing_publication_material SHELXTL
_computing_structure_refinement 'SHELXL-97 (Sheldrick, 2008)'
_computing_structure_solution 'SHELXS-97 (Sheldrick, 2008)'
_diffrn_ambient_temperature 293(2)
_diffrn_detector_area_resol_mean 13.6612
_diffrn_measured_fraction_theta_full 0.994
_diffrn_measured_fraction_theta_max 0.994
_diffrn_measurement_device_type 'Mercury2 (2x2 bin mode)'
_diffrn_measurement_method CCD_Profile_fitting
_diffrn_radiation_monochromator graphite
_diffrn_radiation_source 'fine-focus sealed tube'
_diffrn_radiation_type MoK\a
_diffrn_radiation_wavelength 0.71073
_diffrn_reflns_av_R_equivalents 0.0604
_diffrn_reflns_av_sigmaI/netI 0.0344
_diffrn_reflns_limit_h_max 9
_diffrn_reflns_limit_h_min -9
_diffrn_reflns_limit_k_max 23
_diffrn_reflns_limit_k_min -23
_diffrn_reflns_limit_l_max 9
_diffrn_reflns_limit_l_min -9
_diffrn_reflns_number 4972
_diffrn_reflns_theta_full 27.45
_diffrn_reflns_theta_max 27.45
_diffrn_reflns_theta_min 3.65
_exptl_absorpt_coefficient_mu 14.281
_exptl_absorpt_correction_T_max 0.024
_exptl_absorpt_correction_T_min 0.019
_exptl_absorpt_correction_type multi-scan
_exptl_absorpt_process_details 'CrystalClear (Rigaku, 2005)'
_exptl_crystal_colour 'colorless '
_exptl_crystal_density_diffrn 2.907
_exptl_crystal_density_method 'not measured'
_exptl_crystal_description block
_exptl_crystal_F_000 784
_exptl_crystal_size_max 0.30
_exptl_crystal_size_mid 0.28
_exptl_crystal_size_min 0.26
_refine_diff_density_max 0.686
_refine_diff_density_min -0.763
_refine_diff_density_rms 0.144
_refine_ls_extinction_coef 0.0217(8)
_refine_ls_extinction_expression Fc^*^=kFc[1+0.001xFc^2^\l^3^/sin(2\q)]^-1/4^
_refine_ls_extinction_method SHELXL
_refine_ls_goodness_of_fit_ref 1.164
_refine_ls_hydrogen_treatment constr
_refine_ls_matrix_type full
_refine_ls_number_parameters 34
_refine_ls_number_reflns 648
_refine_ls_number_restraints 0
_refine_ls_restrained_S_all 1.164
_refine_ls_R_factor_all 0.0358
_refine_ls_R_factor_gt 0.0283
_refine_ls_shift/su_max 0.000
_refine_ls_shift/su_mean 0.000
_refine_ls_structure_factor_coef Fsqd
_refine_ls_weighting_details 'calc w=1/[\s^2^(Fo^2^)+(0.0201P)^2^+1.4485P] where P=(Fo^2^+2Fc^2^)/3'
_refine_ls_weighting_scheme calc
_refine_ls_wR_factor_gt 0.0610
_refine_ls_wR_factor_ref 0.0630
_reflns_number_gt 566
_reflns_number_total 651
_reflns_threshold_expression >2sigma(I)
_cod_data_source_file c4ce00799a2.cif
_cod_data_source_block 1
_cod_depositor_comments 'Adding full bibliography for 7217820--7217821.cif.'
_cod_original_cell_volume 987.6(3)
_cod_original_sg_symbol_Hall '-C 2c 2 '
_cod_original_sg_symbol_H-M ' C m c m '
_cod_database_code 7217821

loop_
_symmetry_equiv_pos_as_xyz
'x, y, z'
'-x, -y, z+1/2'
'-x, y, -z+1/2'
'x, -y, -z'
'x+1/2, y+1/2, z'
'-x+1/2, -y+1/2, z+1/2'
'-x+1/2, y+1/2, -z+1/2'
'x+1/2, -y+1/2, -z'
'-x, -y, -z'
'x, y, -z-1/2'
'x, -y, z-1/2'
'-x, y, z'
'-x+1/2, -y+1/2, -z'
'x+1/2, y+1/2, -z-1/2'
'x+1/2, -y+1/2, z-1/2'
'-x+1/2, y+1/2, z'

loop_
_atom_site_label
_atom_site_type_symbol
_atom_site_fract_x
_atom_site_fract_y
_atom_site_fract_z
_atom_site_U_iso_or_equiv
_atom_site_adp_type
_atom_site_occupancy
_atom_site_symmetry_multiplicity
_atom_site_calc_flag
_atom_site_refinement_flags
Br1 Br 0.74439(8) 0.55761(3) 0.2500 0.0438(3) Uani 1 2 d S
Br2 Br 0.5000 0.37968(4) 0.2500 0.0448(3) Uani 1 4 d S
C1 C 1.0000 0.7511(4) 0.8459(11) 0.096(3) Uani 1 2 d S
H1 H 1.0000 0.7954 0.9124 0.116 Uiso 1 2 d SR
C2 C 1.0000 0.6874(5) 0.9366(11) 0.097(3) Uani 1 2 d S
H2 H 1.0000 0.6862 1.0673 0.116 Uiso 1 2 d SR
C3 C 1.0000 0.6242(4) 0.8398(11) 0.083(2) Uani 0.50 2 d SP
Cd1 Cd 0.5000 0.5000 0.0000 0.0399(3) Uani 1 4 d S
N1 N 1.0000 0.6242(4) 0.8398(11) 0.083(2) Uani 0.50 2 d SP
H3 H 1.0000 0.5793 0.9036 0.100 Uiso 1 2 d SR

loop_
_atom_site_aniso_label
_atom_site_aniso_U_11
_atom_site_aniso_U_22
_atom_site_aniso_U_33
_atom_site_aniso_U_23
_atom_site_aniso_U_13
_atom_site_aniso_U_12
Br1 0.0439(5) 0.0498(4) 0.0375(4) 0.000 0.000 -0.0098(3)
Br2 0.0660(7) 0.0342(4) 0.0343(4) 0.000 0.000 0.000
C1 0.174(10) 0.046(4) 0.069(5) -0.023(4) 0.000 0.000
C2 0.158(11) 0.091(6) 0.041(4) 0.004(4) 0.000 0.000
C3 0.106(6) 0.048(3) 0.095(5) 0.029(3) 0.000 0.000
Cd1 0.0517(5) 0.0440(4) 0.0241(3) -0.0007(2) 0.000 0.000
N1 0.106(6) 0.048(3) 0.095(5) 0.029(3) 0.000 0.000

loop_
_atom_type_symbol
_atom_type_description
_atom_type_scat_dispersion_real
_atom_type_scat_dispersion_imag
_atom_type_scat_source
C C 0.0033 0.0016 'International Tables Vol C Tables 4.2.6.8 and 6.1.1.4'
H H 0.0000 0.0000 'International Tables Vol C Tables 4.2.6.8 and 6.1.1.4'
N N 0.0061 0.0033 'International Tables Vol C Tables 4.2.6.8 and 6.1.1.4'
Br Br -0.2901 2.4595 'International Tables Vol C Tables 4.2.6.8 and 6.1.1.4'
Cd Cd -0.8075 1.2024 'International Tables Vol C Tables 4.2.6.8 and 6.1.1.4'

loop_
_geom_angle_atom_site_label_1
_geom_angle_atom_site_label_2
_geom_angle_atom_site_label_3
_geom_angle
_geom_angle_site_symmetry_1
_geom_angle_site_symmetry_3
Cd1 Br1 Cd1 79.23(2) . 2_665
Cd1 Br2 Cd1 78.59(3) 2_665 .
C2 C1 C1 119.3(5) . 10_557
C2 C1 H1 120.1 . .
C1 C1 H1 120.6 10_557 .
C1 C2 C3 119.6(8) . .
C1 C2 H2 120.6 . .
C3 C2 H2 119.8 . .
N1 C3 C3 0.0(6) 10_557 10_557
N1 C3 C2 121.1(5) 10_557 .
C3 C3 C2 121.1(5) 10_557 .
N1 C3 H3 119.2 10_557 .
C3 C3 H3 119.2 10_557 .
C2 C3 H3 119.7 . .
Br1 Cd1 Br1 180.0 9_665 .
Br1 Cd1 Br1 84.75(3) 9_665 11_565
Br1 Cd1 Br1 95.25(3) . 11_565
Br1 Cd1 Br1 95.25(3) 9_665 3_655
Br1 Cd1 Br1 84.75(3) . 3_655
Br1 Cd1 Br1 180.0 11_565 3_655
Br1 Cd1 Br2 83.392(16) 9_665 9_665
Br1 Cd1 Br2 96.608(16) . 9_665
Br1 Cd1 Br2 83.392(16) 11_565 9_665
Br1 Cd1 Br2 96.608(16) 3_655 9_665
Br1 Cd1 Br2 96.608(16) 9_665 .
Br1 Cd1 Br2 83.392(16) . .
Br1 Cd1 Br2 96.608(16) 11_565 .
Br1 Cd1 Br2 83.392(16) 3_655 .
Br2 Cd1 Br2 180.00(2) 9_665 .

loop_
_geom_bond_atom_site_label_1
_geom_bond_atom_site_label_2
_geom_bond_distance
_geom_bond_site_symmetry_2
Br1 Cd1 2.7885(6) .
Br1 Cd1 2.7885(6) 2_665
Br2 Cd1 2.8074(7) 2_665
Br2 Cd1 2.8074(7) .
C1 C2 1.318(11) .
C1 C1 1.364(15) 10_557
C1 H1 0.9300 .
C2 C3 1.332(11) .
C2 H2 0.9300 .
C3 N1 1.277(15) 10_557
C3 C3 1.277(15) 10_557
C3 H3 0.9298 .
Cd1 Br1 2.7885(6) 9_665
Cd1 Br1 2.7885(6) 11_565
Cd1 Br1 2.7885(6) 3_655
Cd1 Br2 2.8074(7) 9_665

loop_
_geom_hbond_atom_site_label_D
_geom_hbond_atom_site_label_H
_geom_hbond_atom_site_label_A
_geom_hbond_distance_DH
_geom_hbond_distance_HA
_geom_hbond_distance_DA
_geom_hbond_angle_DHA
_geom_hbond_site_symmetry_A
C1 H1 Br2 0.93 2.84 3.695(7) 153.0 5_556
